data_4104128
loop_
_publ_author_name
'Barry M. Trost'
'Julien Hitce'

_publ_contact_author_address 'Dept. of Chemistry, Stanford University'
_publ_contact_author_email hitce@stanford.edu
_publ_contact_author_name 'Julien Hitce'
_publ_contact_author_phone '650 265 8982'
_publ_section_title
;
 Direct Asymmetric Michael Addition to Nitroalkenes: Vinylogous
 Nucleophilicity under Dinuclear Zinc Catalysis
;
_journal_name_full 'Journal of the American Chemical Society'
_journal_page_first 4572
_journal_page_last 4573
_journal_paper_doi 10.1021/ja809723u
_journal_volume 131
_journal_year 2009
_chemical_absolute_configuration ad
_chemical_formula_moiety 'C12 H10 Cl N O4'
_chemical_formula_sum 'C12 H10 Cl N O4'
_chemical_formula_weight 267.66
_chemical_name_systematic
; 
 ? 
;
_space_group_IT_number 19
_symmetry_cell_setting orthorhombic
_symmetry_space_group_name_Hall 'P 2ac 2ab'
_symmetry_space_group_name_H-M 'P 21 21 21'
_atom_sites_solution_hydrogens geom
_atom_sites_solution_primary direct
_atom_sites_solution_secondary difmap
_audit_creation_method SHELXL-97
_cell_angle_alpha 90.00
_cell_angle_beta 90.00
_cell_angle_gamma 90.00
_cell_formula_units_Z 4
_cell_length_a 6.2981(14)
_cell_length_b 7.5510(16)
_cell_length_c 25.114(6)
_cell_measurement_reflns_used 6045
_cell_measurement_temperature 150(2)
_cell_measurement_theta_max 28.13
_cell_measurement_theta_min 2.82
_cell_volume 1194.3(5)
_computing_cell_refinement 'Bruker SAINT v7.34A'
_computing_data_collection 'Bruker APEX-II v2.1-4'
_computing_data_reduction 'Bruker SAINT v7.34A'
_computing_structure_refinement 'SHELXL-97 (Sheldrick, 1997)'
_computing_structure_solution 'SHELXS-97 (Sheldrick, 1990)'
_diffrn_ambient_temperature 150(2)
_diffrn_detector_area_resol_mean 83.33
_diffrn_measured_fraction_theta_full 0.998
_diffrn_measured_fraction_theta_max 0.998
_diffrn_measurement_device_type 'Bruker APEX-II'
_diffrn_measurement_method \w/2\q-scans
_diffrn_radiation_monochromator graphite
_diffrn_radiation_source 'fine-focus sealed tube'
_diffrn_radiation_type MoK\a
_diffrn_radiation_wavelength 0.71073
_diffrn_reflns_av_R_equivalents 0.0263
_diffrn_reflns_av_sigmaI/netI 0.0217
_diffrn_reflns_limit_h_max 8
_diffrn_reflns_limit_h_min -8
_diffrn_reflns_limit_k_max 10
_diffrn_reflns_limit_k_min -10
_diffrn_reflns_limit_l_max 33
_diffrn_reflns_limit_l_min -33
_diffrn_reflns_number 13510
_diffrn_reflns_theta_full 28.31
_diffrn_reflns_theta_max 28.31
_diffrn_reflns_theta_min 2.82
_exptl_absorpt_coefficient_mu 0.325
_exptl_absorpt_correction_T_max 0.9620
_exptl_absorpt_correction_T_min 0.9528
_exptl_absorpt_correction_type numerical
_exptl_absorpt_process_details 'Sheldrick, 2008'
_exptl_crystal_colour colorless
_exptl_crystal_density_diffrn 1.489
_exptl_crystal_density_method 'not measured'
_exptl_crystal_description block
_exptl_crystal_F_000 552
_exptl_crystal_size_max 0.15
_exptl_crystal_size_mid 0.13
_exptl_crystal_size_min 0.12
_refine_diff_density_max 0.242
_refine_diff_density_min -0.220
_refine_diff_density_rms 0.037
_refine_ls_abs_structure_details 'Flack H D (1983), Acta Cryst. A39, 876-881'
_refine_ls_abs_structure_Flack 0.00(5)
_refine_ls_extinction_method none
_refine_ls_goodness_of_fit_ref 1.053
_refine_ls_hydrogen_treatment constr
_refine_ls_matrix_type full
_refine_ls_number_parameters 163
_refine_ls_number_reflns 2958
_refine_ls_number_restraints 0
_refine_ls_restrained_S_all 1.053
_refine_ls_R_factor_all 0.0304
_refine_ls_R_factor_gt 0.0275
_refine_ls_shift/su_max 0.000
_refine_ls_shift/su_mean 0.000
_refine_ls_structure_factor_coef Fsqd
_refine_ls_weighting_details 'calc w=1/[\s^2^(Fo^2^)+(0.0386P)^2^+0.1645P] where P=(Fo^2^+2Fc^2^)/3'
_refine_ls_weighting_scheme calc
_refine_ls_wR_factor_gt 0.0692
_refine_ls_wR_factor_ref 0.0706
_reflns_number_gt 2758
_reflns_number_total 2958
_reflns_threshold_expression >2sigma(I)
_cod_data_source_file ja809723u_si_002.cif
_cod_data_source_block stanu022
_cod_database_code 4104128

loop_
_symmetry_equiv_pos_as_xyz
'x, y, z'
'-x+1/2, -y, z+1/2'
'-x, y+1/2, -z+1/2'
'x+1/2, -y+1/2, -z'

loop_
_atom_site_label
_atom_site_type_symbol
_atom_site_fract_x
_atom_site_fract_y
_atom_site_fract_z
_atom_site_U_iso_or_equiv
_atom_site_adp_type
_atom_site_occupancy
_atom_site_symmetry_multiplicity
_atom_site_calc_flag
_atom_site_refinement_flags
Cl1 Cl 0.96343(7) 0.21384(6) 0.233008(15) 0.03759(11) Uani 1 1 d .
O1 O 0.70620(15) -0.24646(13) 0.44491(3) 0.0216(2) Uani 1 1 d .
O2 O 1.01746(18) -0.34595(16) 0.41391(5) 0.0372(3) Uani 1 1 d .
O3 O 0.4507(2) 0.34991(14) 0.48466(4) 0.0340(3) Uani 1 1 d .
O4 O 0.24076(17) 0.27457(14) 0.42069(4) 0.0302(2) Uani 1 1 d .
N1 N 0.36861(19) 0.23925(15) 0.45541(4) 0.0212(2) Uani 1 1 d .
C1 C 0.8276(2) -0.34041(19) 0.40947(6) 0.0246(3) Uani 1 1 d .
C2 C 0.6847(2) -0.42272(19) 0.37069(6) 0.0257(3) Uani 1 1 d .
H2A H 0.7264 -0.4999 0.3427 0.031 Uiso 1 1 calc R
C3 C 0.4879(2) -0.37200(18) 0.38098(5) 0.0224(3) Uani 1 1 d .
H3A H 0.3657 -0.4083 0.3617 0.027 Uiso 1 1 calc R
C4 C 0.4867(2) -0.24895(17) 0.42757(5) 0.0188(2) Uani 1 1 d .
H4A H 0.3937 -0.2969 0.4564 0.023 Uiso 1 1 calc R
C5 C 0.4198(2) -0.05833(17) 0.41334(5) 0.0174(3) Uani 1 1 d .
H5A H 0.2697 -0.0620 0.4004 0.021 Uiso 1 1 calc R
C6 C 0.5556(2) 0.01863(16) 0.36924(5) 0.0175(3) Uani 1 1 d .
C7 C 0.7603(2) 0.08261(18) 0.37831(5) 0.0198(3) Uani 1 1 d .
H7A H 0.8153 0.0842 0.4135 0.024 Uiso 1 1 calc R
C8 C 0.8848(2) 0.14397(18) 0.33651(5) 0.0221(3) Uani 1 1 d .
H8A H 1.0241 0.1870 0.3430 0.027 Uiso 1 1 calc R
C9 C 0.8045(2) 0.14181(19) 0.28564(5) 0.0230(3) Uani 1 1 d .
C10 C 0.6000(2) 0.0833(2) 0.27535(5) 0.0288(3) Uani 1 1 d .
H10A H 0.5447 0.0852 0.2402 0.035 Uiso 1 1 calc R
C11 C 0.4777(2) 0.02180(19) 0.31737(5) 0.0241(3) Uani 1 1 d .
H11A H 0.3376 -0.0190 0.3106 0.029 Uiso 1 1 calc R
C12 C 0.4246(2) 0.04897(17) 0.46488(5) 0.0209(3) Uani 1 1 d .
H12A H 0.3229 -0.0029 0.4906 0.025 Uiso 1 1 calc R
H12B H 0.5683 0.0420 0.4807 0.025 Uiso 1 1 calc R

loop_
_atom_site_aniso_label
_atom_site_aniso_U_11
_atom_site_aniso_U_22
_atom_site_aniso_U_33
_atom_site_aniso_U_23
_atom_site_aniso_U_13
_atom_site_aniso_U_12
Cl1 0.0339(2) 0.0486(2) 0.03031(18) 0.01467(17) 0.01303(15) 0.00265(18)
O1 0.0179(5) 0.0238(5) 0.0230(4) 0.0035(4) -0.0014(4) 0.0034(4)
O2 0.0193(6) 0.0407(6) 0.0515(7) 0.0113(5) 0.0029(5) 0.0078(5)
O3 0.0424(7) 0.0250(5) 0.0346(6) -0.0076(4) -0.0053(5) -0.0002(5)
O4 0.0317(6) 0.0271(5) 0.0318(5) 0.0006(4) -0.0070(4) 0.0072(5)
N1 0.0226(6) 0.0225(6) 0.0186(5) -0.0002(4) 0.0038(4) 0.0030(5)
C1 0.0221(7) 0.0221(7) 0.0295(7) 0.0099(6) 0.0054(6) 0.0060(5)
C2 0.0296(8) 0.0202(6) 0.0274(7) 0.0000(6) 0.0086(6) 0.0037(6)
C3 0.0235(7) 0.0193(6) 0.0245(6) 0.0003(5) 0.0013(5) -0.0017(5)
C4 0.0147(6) 0.0195(6) 0.0222(6) 0.0022(5) 0.0019(5) 0.0011(5)
C5 0.0156(6) 0.0188(6) 0.0177(6) 0.0008(5) 0.0012(5) 0.0018(5)
C6 0.0186(6) 0.0155(5) 0.0183(6) 0.0001(5) 0.0013(5) 0.0022(5)
C7 0.0196(7) 0.0213(6) 0.0185(6) 0.0002(5) -0.0006(5) 0.0006(5)
C8 0.0166(6) 0.0229(6) 0.0269(7) 0.0025(5) 0.0010(5) 0.0008(5)
C9 0.0236(7) 0.0246(7) 0.0209(6) 0.0049(5) 0.0077(5) 0.0039(6)
C10 0.0269(8) 0.0420(8) 0.0175(6) 0.0027(6) -0.0015(5) -0.0016(7)
C11 0.0196(7) 0.0314(7) 0.0213(6) 0.0009(5) -0.0028(6) -0.0024(6)
C12 0.0244(8) 0.0195(6) 0.0188(6) 0.0014(5) 0.0015(5) 0.0052(5)

loop_
_atom_type_symbol
_atom_type_description
_atom_type_scat_dispersion_real
_atom_type_scat_dispersion_imag
_atom_type_scat_source
C C 0.0033 0.0016 'International Tables Vol C Tables 4.2.6.8 and 6.1.1.4'
H H 0.0000 0.0000 'International Tables Vol C Tables 4.2.6.8 and 6.1.1.4'
N N 0.0061 0.0033 'International Tables Vol C Tables 4.2.6.8 and 6.1.1.4'
O O 0.0106 0.0060 'International Tables Vol C Tables 4.2.6.8 and 6.1.1.4'
Cl Cl 0.1484 0.1585 'International Tables Vol C Tables 4.2.6.8 and 6.1.1.4'

loop_
_geom_angle_atom_site_label_1
_geom_angle_atom_site_label_2
_geom_angle_atom_site_label_3
_geom_angle
C1 O1 C4 109.29(11)
O4 N1 O3 123.98(12)
O4 N1 C12 118.67(11)
O3 N1 C12 117.31(11)
O2 C1 O1 120.84(15)
O2 C1 C2 131.20(15)
O1 C1 C2 107.95(12)
C3 C2 C1 108.86(13)
C2 C3 C4 109.72(13)
O1 C4 C3 103.81(10)
O1 C4 C5 108.55(10)
C3 C4 C5 113.59(10)
C6 C5 C12 113.88(11)
C6 C5 C4 111.92(10)
C12 C5 C4 107.06(10)
C11 C6 C7 118.21(12)
C11 C6 C5 119.43(12)
C7 C6 C5 122.34(11)
C8 C7 C6 120.88(12)
C9 C8 C7 119.40(13)
C8 C9 C10 121.28(13)
C8 C9 Cl1 119.31(11)
C10 C9 Cl1 119.41(11)
C9 C10 C11 118.76(13)
C10 C11 C6 121.45(14)
N1 C12 C5 111.68(10)

loop_
_geom_bond_atom_site_label_1
_geom_bond_atom_site_label_2
_geom_bond_distance
Cl1 C9 1.7450(14)
O1 C1 1.3712(18)
O1 C4 1.4494(16)
O2 C1 1.202(2)
O3 N1 1.2268(16)
O4 N1 1.2165(15)
N1 C12 1.4985(17)
C1 C2 1.465(2)
C2 C3 1.323(2)
C3 C4 1.4942(18)
C4 C5 1.5418(18)
C5 C6 1.5153(18)
C5 C12 1.5274(18)
C6 C11 1.3922(18)
C6 C7 1.3953(19)
C7 C8 1.3896(19)
C8 C9 1.374(2)
C9 C10 1.386(2)
C10 C11 1.3868(19)

loop_
_geom_torsion_atom_site_label_1
_geom_torsion_atom_site_label_2
_geom_torsion_atom_site_label_3
_geom_torsion_atom_site_label_4
_geom_torsion
C4 O1 C1 O2 174.88(13)
C4 O1 C1 C2 -5.82(14)
O2 C1 C2 C3 -177.60(16)
O1 C1 C2 C3 3.20(16)
C1 C2 C3 C4 0.69(16)
C1 O1 C4 C3 6.02(13)
C1 O1 C4 C5 -115.12(11)
C2 C3 C4 O1 -4.05(14)
C2 C3 C4 C5 113.65(13)
O1 C4 C5 C6 59.79(13)
C3 C4 C5 C6 -55.13(15)
O1 C4 C5 C12 -65.66(13)
C3 C4 C5 C12 179.43(11)
C12 C5 C6 C11 -138.00(13)
C4 C5 C6 C11 100.40(14)
C12 C5 C6 C7 43.88(16)
C4 C5 C6 C7 -77.72(15)
C11 C6 C7 C8 -1.48(19)
C5 C6 C7 C8 176.66(12)
C6 C7 C8 C9 0.2(2)
C7 C8 C9 C10 1.4(2)
C7 C8 C9 Cl1 -178.44(11)
C8 C9 C10 C11 -1.7(2)
Cl1 C9 C10 C11 178.23(12)
C9 C10 C11 C6 0.3(2)
C7 C6 C11 C10 1.3(2)
C5 C6 C11 C10 -176.93(13)
O4 N1 C12 C5 33.28(17)
O3 N1 C12 C5 -148.97(12)
C6 C5 C12 N1 53.92(15)
C4 C5 C12 N1 178.17(11)
